data_7064053
loop_
_publ_author_name
'Atencio, Anyie P.'
'Sevillano, Alba'
'L\'azaro, Ariadna'
'Freixa, Zoraida'
'Aguil\`a, David'
'Angurell, Inmaculada'
'Rodr\'iguez, Laura'

_publ_section_title
;
 Structural and photophysical features of triphenylene--gold(i) phosphane
 complexes
;
_journal_issue 43
_journal_name_full 'New Journal of Chemistry'
_journal_page_first 18716
_journal_page_last 18724
_journal_paper_doi 10.1039/D5NJ03389F
_journal_volume 49
_journal_year 2025
_chemical_formula_moiety 'C87 H68 Au2 O2 P2, C H2 Cl2'
_chemical_formula_sum 'C88 H70 Au2 Cl2 O2 P2'
_chemical_formula_weight 1686.21
_space_group_crystal_system monoclinic
_space_group_IT_number 14
_space_group_name_Hall '-P 2ybc'
_space_group_name_H-M_alt 'P 1 21/c 1'
_atom_sites_solution_hydrogens geom
_atom_sites_solution_primary dual
_audit_creation_date 2023-10-09
_audit_creation_method
;
Olex2 1.5
(compiled 2023.08.24 svn.re1ec1418 for OlexSys, GUI svn.r6817)
;
_audit_update_record
;
2025-08-22 deposited with the CCDC.	2025-09-29 downloaded from the CCDC.
;
_cell_angle_alpha 90
_cell_angle_beta 91.7450(10)
_cell_angle_gamma 90
_cell_formula_units_Z 4
_cell_length_a 14.9766(5)
_cell_length_b 26.9872(9)
_cell_length_c 17.1339(6)
_cell_measurement_reflns_used 9933
_cell_measurement_temperature 100
_cell_measurement_theta_max 27.47
_cell_measurement_theta_min 2.39
_cell_volume 6921.9(4)
_computing_molecular_graphics 'Olex2 1.5 (Dolomanov et al., 2009)'
_computing_publication_material 'Olex2 1.5 (Dolomanov et al., 2009)'
_computing_structure_refinement 'SHELXL 2018/3 (Sheldrick, 2015)'
_computing_structure_solution 'SHELXT 2018/2 (Sheldrick, 2018)'
_diffrn_ambient_temperature 100
_diffrn_measured_fraction_theta_full 0.991
_diffrn_measured_fraction_theta_max 0.991
_diffrn_measurement_device_type MD2M-Maatel
_diffrn_measurement_method '\w scans'
_diffrn_radiation_type Synchrotron
_diffrn_radiation_wavelength 0.72932
_diffrn_reflns_av_R_equivalents 0.0938
_diffrn_reflns_av_unetI/netI 0.0565
_diffrn_reflns_Laue_measured_fraction_full 0.991
_diffrn_reflns_Laue_measured_fraction_max 0.991
_diffrn_reflns_limit_h_max 17
_diffrn_reflns_limit_h_min -17
_diffrn_reflns_limit_k_max 31
_diffrn_reflns_limit_k_min -31
_diffrn_reflns_limit_l_max 19
_diffrn_reflns_limit_l_min -19
_diffrn_reflns_number 74848
_diffrn_reflns_point_group_measured_fraction_full 0.991
_diffrn_reflns_point_group_measured_fraction_max 0.991
_diffrn_reflns_theta_full 25.088
_diffrn_reflns_theta_max 25.088
_diffrn_reflns_theta_min 1.396
_diffrn_source 'XALOC Beamline ALBA Cells'
_diffrn_source_current 0.0
_diffrn_source_power 0.0
_diffrn_source_voltage 0.0
_diffrn_standards_number 0
_exptl_absorpt_coefficient_mu 4.703
_exptl_absorpt_correction_T_max 0.7456
_exptl_absorpt_correction_T_min 0.4537
_exptl_absorpt_correction_type multi-scan
_exptl_absorpt_process_details
;
SADABS-2016/2 (Bruker,2016/2) was used for absorption correction.
wR2(int) was 0.1918 before and 0.0868 after correction.
The Ratio of minimum to maximum transmission is 0.6085.
The \l/2 correction factor is Not present.
;
_exptl_crystal_colour colourless
_exptl_crystal_colour_primary colourless
_exptl_crystal_density_diffrn 1.618
_exptl_crystal_description needle
_exptl_crystal_F_000 3344
_exptl_crystal_size_max 0.08
_exptl_crystal_size_mid 0.02
_exptl_crystal_size_min 0.02
_refine_diff_density_max 2.452
_refine_diff_density_min -1.649
_refine_diff_density_rms 0.218
_refine_ls_extinction_method none
_refine_ls_goodness_of_fit_ref 1.025
_refine_ls_hydrogen_treatment constr
_refine_ls_matrix_type full
_refine_ls_number_parameters 871
_refine_ls_number_reflns 11289
_refine_ls_number_restraints 0
_refine_ls_restrained_S_all 1.025
_refine_ls_R_factor_all 0.0639
_refine_ls_R_factor_gt 0.0545
_refine_ls_shift/su_max 0.002
_refine_ls_shift/su_mean 0.000
_refine_ls_structure_factor_coef Fsqd
_refine_ls_weighting_details 'w=1/[\s^2^(Fo^2^)+(0.1258P)^2^] where P=(Fo^2^+2Fc^2^)/3'
_refine_ls_weighting_scheme calc
_refine_ls_wR_factor_gt 0.1619
_refine_ls_wR_factor_ref 0.1753
_reflns_Friedel_coverage 0.000
_reflns_number_gt 9225
_reflns_number_total 11289
_reflns_threshold_expression 'I > 2\s(I)'
_cod_data_source_file d5nj03389f2.cif
_cod_data_source_block spanphos_b_0m
_cod_depositor_comments 'Adding full bibliography for 7064053--7064054.cif.'
_cod_database_code 7064053
_shelx_shelxl_version_number 2018/3
_shelx_space_group_comment
;
The symmetry employed for this shelxl refinement is uniquely defined
by the following loop, which should always be used as a source of
symmetry information in preference to the above space-group names.
They are only intended as comments.
;
_shelx_estimated_absorpt_t_max 0.912
_shelx_estimated_absorpt_t_min 0.705
_olex2_refinement_description
;
1. Fixed Uiso
 At 1.2 times of:
  All C(H) groups, All C(H,H) groups
 At 1.5 times of:
  All C(H,H,H) groups
2.a Secondary CH2 refined with riding coordinates:
 C43(H43A,H43B), C45(H45A,H45B), C76(H76A,H76B)
2.b Aromatic/amide H refined with riding coordinates:
 C26(H26), C25(H25), C32(H32), C52(H52), C31(H31), C30(H30), C35(H35), C8(H8),
 C28(H28), C54(H54), C16(H16), C39(H39), C84(H84), C78(H78), C63(H63), C65(H65),
  C81(H81), C4(H4), C29(H29), C12(H12), C88(H88), C82(H82), C19(H19), C66(H66),
 C85(H85), C13(H13), C23(H23), C24(H24), C80(H80), C5(H5), C60(H60), C86(H86),
 C11(H11), C67(H67), C22(H22), C18(H18), C87(H87), C75(H75), C79(H79), C68(H68),
  C59(H59), C17(H17), C72(H72), C10(H10), C74(H74), C73(H73)
2.c Idealised Me refined as rotating group:
 C55(H55A,H55B,H55C), C47(H47A,H47B,H47C), C33(H33A,H33B,H33C), C48(H48A,H48B,
 H48C), C42(H42A,H42B,H42C), C41(H41A,H41B,H41C)
;
_olex2_submission_special_instructions 'No special instructions were received'

loop_
_space_group_symop_operation_xyz
'x, y, z'
'-x, y+1/2, -z+1/2'
'-x, -y, -z'
'x, -y-1/2, z-1/2'

loop_
_atom_site_label
_atom_site_type_symbol
_atom_site_fract_x
_atom_site_fract_y
_atom_site_fract_z
_atom_site_U_iso_or_equiv
_atom_site_adp_type
_atom_site_occupancy
_atom_site_site_symmetry_order
_atom_site_calc_flag
_atom_site_refinement_flags_posn
_atom_site_refinement_flags_adp
_atom_site_refinement_flags_occupancy
_atom_site_disorder_assembly
_atom_site_disorder_group
Au1 Au 0.26385(2) 0.69787(2) 0.51853(2) 0.03376(13) Uani 1 1 d . . . . .
Au2 Au 0.42768(2) 0.63986(2) 0.46049(2) 0.03691(14) Uani 1 1 d . . . . .
P2 P 0.52653(15) 0.64226(8) 0.56483(13) 0.0350(5) Uani 1 1 d . . . . .
P1 P 0.14299(15) 0.64626(8) 0.51113(13) 0.0346(5) Uani 1 1 d . . . . .
Cl2 Cl 0.7716(3) 0.88622(13) 0.6385(2) 0.0915(10) Uani 1 1 d . . . . .
Cl1 Cl 0.7616(2) 0.78200(14) 0.6720(3) 0.0928(11) Uani 1 1 d . . . . .
O1 O 0.3768(4) 0.6188(2) 0.6513(3) 0.0388(13) Uani 1 1 d . . . . .
O2 O 0.2289(4) 0.5958(2) 0.6451(3) 0.0362(12) Uani 1 1 d . . . . .
C26 C 0.1062(6) 0.6828(3) 0.3619(5) 0.0372(19) Uani 1 1 d . . . . .
H26 H 0.163296 0.698011 0.366924 0.045 Uiso 1 1 calc R U . . .
C36 C 0.1669(5) 0.5805(3) 0.5175(5) 0.0345(18) Uani 1 1 d . . . . .
C25 C 0.0543(6) 0.6896(4) 0.2944(5) 0.042(2) Uani 1 1 d . . . . .
H25 H 0.075924 0.709218 0.253047 0.050 Uiso 1 1 calc R U . . .
C32 C 0.0353(6) 0.7104(4) 0.5890(5) 0.043(2) Uani 1 1 d . . . . .
H32 H 0.055937 0.733492 0.551783 0.052 Uiso 1 1 calc R U . . .
C44 C 0.3113(5) 0.5902(3) 0.6905(5) 0.0392(19) Uani 1 1 d . . . . .
C52 C 0.5298(6) 0.7214(3) 0.6743(5) 0.0365(18) Uani 1 1 d . . . . .
H52 H 0.581273 0.733319 0.649276 0.044 Uiso 1 1 calc R U . . .
C31 C -0.0228(6) 0.7257(4) 0.6454(5) 0.046(2) Uani 1 1 d . . . . .
H31 H -0.044228 0.758851 0.645077 0.055 Uiso 1 1 calc R U . . .
C37 C 0.2121(5) 0.5620(3) 0.5851(5) 0.0351(18) Uani 1 1 d . . . . .
C30 C -0.0494(6) 0.6933(4) 0.7016(6) 0.054(3) Uani 1 1 d . . . . .
H30 H -0.086340 0.704266 0.742251 0.065 Uiso 1 1 calc R U . . .
C27 C 0.0640(5) 0.6610(3) 0.5862(5) 0.0348(18) Uani 1 1 d . . . . .
C53 C 0.4959(6) 0.7478(3) 0.7363(5) 0.043(2) Uani 1 1 d . . . . .
C51 C 0.4898(6) 0.6777(3) 0.6484(5) 0.0383(19) Uani 1 1 d . . . . .
C35 C 0.1460(6) 0.5479(3) 0.4587(5) 0.045(2) Uani 1 1 d . . . . .
H35 H 0.116720 0.560012 0.412584 0.054 Uiso 1 1 calc R U . . .
C7 C 0.1233(5) 0.6004(3) 0.1563(5) 0.0385(19) Uani 1 1 d . . . . .
C50 C 0.4137(6) 0.6615(3) 0.6828(5) 0.0383(19) Uani 1 1 d . . . . .
C77 C 0.6292(6) 0.6701(3) 0.5374(5) 0.0377(19) Uani 1 1 d . . . . .
C38 C 0.2323(6) 0.5117(3) 0.5942(5) 0.0371(19) Uani 1 1 d . . . . .
C15 C -0.0051(7) 0.6083(4) 0.0288(5) 0.046(2) Uani 1 1 d . . . . .
C8 C 0.1832(6) 0.5991(3) 0.2213(5) 0.041(2) Uani 1 1 d . . . . .
H8 H 0.179745 0.572448 0.257290 0.050 Uiso 1 1 calc R U . . .
C28 C 0.0345(6) 0.6272(4) 0.6413(5) 0.041(2) Uani 1 1 d . . . . .
H28 H 0.052585 0.593504 0.639598 0.049 Uiso 1 1 calc R U . . .
C21 C 0.0754(6) 0.6540(3) 0.4219(5) 0.0378(19) Uani 1 1 d . . . . .
C54 C 0.4193(6) 0.7299(3) 0.7718(5) 0.042(2) Uani 1 1 d . . . . .
H54 H 0.395864 0.747854 0.814247 0.050 Uiso 1 1 calc R U . . .
C16 C -0.0706(7) 0.6175(4) -0.0294(6) 0.059(3) Uani 1 1 d . . . . .
H16 H -0.121043 0.596189 -0.032993 0.071 Uiso 1 1 calc R U . . .
C1 C 0.3487(6) 0.6369(3) 0.3627(5) 0.043(2) Uani 1 1 d . . . . .
C3 C 0.2466(6) 0.6353(3) 0.2340(5) 0.043(2) Uani 1 1 d . . . . .
C34 C 0.1659(6) 0.4973(3) 0.4639(5) 0.043(2) Uani 1 1 d . . . . .
C20 C 0.0664(6) 0.6429(3) 0.0367(5) 0.042(2) Uani 1 1 d . . . . .
C64 C 0.6393(6) 0.8777(4) 0.3939(6) 0.047(2) Uani 1 1 d . . . . .
C46 C 0.2921(6) 0.6663(4) 0.7806(5) 0.044(2) Uani 1 1 d . . . . .
C43 C 0.3449(6) 0.5361(3) 0.6895(5) 0.045(2) Uani 1 1 d . . . . .
H43A H 0.392101 0.533612 0.650393 0.054 Uiso 1 1 calc R U . . .
H43B H 0.373060 0.528628 0.741155 0.054 Uiso 1 1 calc R U . . .
C39 C 0.2083(6) 0.4804(3) 0.5318(5) 0.043(2) Uani 1 1 d . . . . .
H39 H 0.221659 0.446038 0.536247 0.051 Uiso 1 1 calc R U . . .
C84 C 0.5681(6) 0.5732(3) 0.6838(5) 0.044(2) Uani 1 1 d . . . . .
H84 H 0.558331 0.599641 0.719244 0.053 Uiso 1 1 calc R U . . .
C58 C 0.4686(6) 0.8265(4) 0.5281(5) 0.044(2) Uani 1 1 d . . . . .
C45 C 0.2942(6) 0.6101(4) 0.7717(5) 0.047(2) Uani 1 1 d . . . . .
H45A H 0.341031 0.596888 0.807998 0.057 Uiso 1 1 calc R U . . .
H45B H 0.236223 0.596789 0.788458 0.057 Uiso 1 1 calc R U . . .
C78 C 0.6301(6) 0.7104(4) 0.4856(6) 0.054(2) Uani 1 1 d . . . . .
H78 H 0.574501 0.723368 0.466893 0.064 Uiso 1 1 calc R U . . .
C40 C 0.2752(6) 0.4966(3) 0.6711(5) 0.041(2) Uani 1 1 d . . . . .
C83 C 0.5590(5) 0.5823(3) 0.6049(5) 0.0390(19) Uani 1 1 d . . . . .
C63 C 0.5255(6) 0.8324(3) 0.4649(6) 0.045(2) Uani 1 1 d . . . . .
H63 H 0.528354 0.807057 0.426605 0.053 Uiso 1 1 calc R U . . .
C57 C 0.4105(6) 0.7836(3) 0.5303(5) 0.0377(19) Uani 1 1 d . . . . .
C62 C 0.5778(6) 0.8747(3) 0.4572(5) 0.041(2) Uani 1 1 d . . . . .
C55 C 0.5419(7) 0.7941(4) 0.7664(7) 0.055(3) Uani 1 1 d . . . . .
H55A H 0.586821 0.785124 0.806788 0.083 Uiso 1 1 calc R U . . .
H55B H 0.497716 0.816337 0.788726 0.083 Uiso 1 1 calc R U . . .
H55C H 0.571120 0.810836 0.723331 0.083 Uiso 1 1 calc R U . . .
C14 C -0.0074(6) 0.5655(3) 0.0805(5) 0.0392(19) Uani 1 1 d . . . . .
C65 C 0.6491(7) 0.8403(4) 0.3377(5) 0.049(2) Uani 1 1 d . . . . .
H65 H 0.611790 0.812004 0.341455 0.059 Uiso 1 1 calc R U . . .
C81 C 0.7922(6) 0.6729(4) 0.5368(6) 0.050(2) Uani 1 1 d . . . . .
H81 H 0.848240 0.659182 0.552574 0.060 Uiso 1 1 calc R U . . .
C49 C 0.3761(6) 0.6866(3) 0.7468(5) 0.0372(19) Uani 1 1 d . . . . .
C4 C 0.2558(6) 0.6731(3) 0.1775(5) 0.040(2) Uani 1 1 d . . . . .
H4 H 0.301108 0.697554 0.183606 0.048 Uiso 1 1 calc R U . . .
C47 C 0.2097(6) 0.6911(4) 0.7400(6) 0.048(2) Uani 1 1 d . . . . .
H47A H 0.210721 0.684983 0.683674 0.072 Uiso 1 1 calc R U . . .
H47B H 0.211330 0.726873 0.749797 0.072 Uiso 1 1 calc R U . . .
H47C H 0.155022 0.677109 0.760943 0.072 Uiso 1 1 calc R U . . .
C29 C -0.0213(7) 0.6437(4) 0.6983(6) 0.049(2) Uani 1 1 d . . . . .
H29 H -0.041273 0.620944 0.736251 0.059 Uiso 1 1 calc R U . . .
C6 C 0.1303(6) 0.6388(3) 0.1028(5) 0.0362(19) Uani 1 1 d . . . . .
C12 C -0.0684(8) 0.4859(4) 0.1122(6) 0.059(3) Uani 1 1 d . . . . .
H12 H -0.110476 0.460235 0.101489 0.071 Uiso 1 1 calc R U . . .
C88 C 0.5721(6) 0.5442(3) 0.5533(6) 0.046(2) Uani 1 1 d . . . . .
H88 H 0.562653 0.549347 0.498829 0.055 Uiso 1 1 calc R U . . .
C82 C 0.7134(6) 0.6523(4) 0.5627(6) 0.045(2) Uani 1 1 d . . . . .
H82 H 0.716522 0.625410 0.598468 0.054 Uiso 1 1 calc R U . . .
C9 C 0.0547(6) 0.5617(3) 0.1422(5) 0.041(2) Uani 1 1 d . . . . .
C33 C 0.1459(8) 0.4634(4) 0.3956(6) 0.056(3) Uani 1 1 d . . . . .
H33A H 0.201443 0.455587 0.369441 0.084 Uiso 1 1 calc R U . . .
H33B H 0.104291 0.479782 0.358680 0.084 Uiso 1 1 calc R U . . .
H33C H 0.118882 0.432668 0.414335 0.084 Uiso 1 1 calc R U . . .
C19 C 0.0718(7) 0.6807(4) -0.0201(5) 0.047(2) Uani 1 1 d . . . . .
H19 H 0.121909 0.702273 -0.017893 0.056 Uiso 1 1 calc R U . . .
C66 C 0.7077(7) 0.8414(4) 0.2782(6) 0.057(3) Uani 1 1 d . . . . .
H66 H 0.710140 0.815216 0.241221 0.068 Uiso 1 1 calc R U . . .
C85 C 0.5906(6) 0.5278(3) 0.7130(6) 0.050(2) Uani 1 1 d . . . . .
H85 H 0.594553 0.522509 0.767828 0.060 Uiso 1 1 calc R U . . .
C56 C 0.3602(6) 0.7507(3) 0.5273(5) 0.039(2) Uani 1 1 d . . . . .
C13 C -0.0684(7) 0.5273(4) 0.0664(6) 0.055(3) Uani 1 1 d . . . . .
H13 H -0.110680 0.530069 0.024198 0.066 Uiso 1 1 calc R U . . .
C69 C 0.6950(6) 0.9214(4) 0.3882(5) 0.046(2) Uani 1 1 d . . . . .
C23 C -0.0607(7) 0.6389(4) 0.3482(6) 0.053(3) Uani 1 1 d . . . . .
H23 H -0.117768 0.623671 0.343331 0.063 Uiso 1 1 calc R U . . .
C24 C -0.0293(6) 0.6676(4) 0.2874(6) 0.053(2) Uani 1 1 d . . . . .
H24 H -0.065011 0.672063 0.241106 0.063 Uiso 1 1 calc R U . . .
C80 C 0.7883(6) 0.7132(4) 0.4884(6) 0.055(3) Uani 1 1 d . . . . .
H80 H 0.841883 0.728751 0.473145 0.067 Uiso 1 1 calc R U . . .
C5 C 0.1988(6) 0.6738(3) 0.1146(5) 0.042(2) Uani 1 1 d . . . . .
H5 H 0.205459 0.699100 0.076691 0.050 Uiso 1 1 calc R U . . .
C60 C 0.5201(7) 0.9044(4) 0.5789(6) 0.056(3) Uani 1 1 d . . . . .
H60 H 0.520506 0.928690 0.619002 0.067 Uiso 1 1 calc R U . . .
C70 C 0.6826(6) 0.9613(4) 0.4394(6) 0.050(2) Uani 1 1 d . . . . .
C86 C 0.6079(7) 0.4887(4) 0.6609(6) 0.054(2) Uani 1 1 d . . . . .
H86 H 0.625120 0.456999 0.680377 0.065 Uiso 1 1 calc R U . . .
C2 C 0.3037(6) 0.6361(3) 0.3042(5) 0.042(2) Uani 1 1 d . . . . .
C11 C -0.0079(6) 0.4811(4) 0.1738(7) 0.058(3) Uani 1 1 d . . . . .
H11 H -0.007958 0.452130 0.205209 0.070 Uiso 1 1 calc R U . . .
C67 C 0.7653(7) 0.8835(4) 0.2738(6) 0.055(3) Uani 1 1 d . . . . .
H67 H 0.808895 0.885177 0.234700 0.066 Uiso 1 1 calc R U . . .
C22 C -0.0098(6) 0.6328(4) 0.4147(6) 0.045(2) Uani 1 1 d . . . . .
H22 H -0.032363 0.613914 0.456597 0.054 Uiso 1 1 calc R U . . .
C61 C 0.5730(6) 0.9120(4) 0.5136(6) 0.049(2) Uani 1 1 d . . . . .
C18 C 0.0084(8) 0.6877(4) -0.0780(6) 0.053(3) Uani 1 1 d . . . . .
H18 H 0.014396 0.713576 -0.115045 0.064 Uiso 1 1 calc R U . . .
C48 C 0.2876(7) 0.6777(4) 0.8684(5) 0.052(2) Uani 1 1 d . . . . .
H48A H 0.237107 0.659884 0.890222 0.078 Uiso 1 1 calc R U . . .
H48B H 0.279753 0.713372 0.875935 0.078 Uiso 1 1 calc R U . . .
H48C H 0.343231 0.666939 0.894923 0.078 Uiso 1 1 calc R U . . .
C71 C 0.6225(7) 0.9585(4) 0.5019(6) 0.050(2) Uani 1 1 d . . . . .
C42 C 0.2043(7) 0.4939(4) 0.7338(6) 0.052(2) Uani 1 1 d . . . . .
H42A H 0.170315 0.524868 0.734145 0.078 Uiso 1 1 calc R U . . .
H42B H 0.233686 0.488792 0.785122 0.078 Uiso 1 1 calc R U . . .
H42C H 0.163742 0.466147 0.722290 0.078 Uiso 1 1 calc R U . . .
C87 C 0.5998(7) 0.4968(4) 0.5820(6) 0.055(2) Uani 1 1 d . . . . .
H87 H 0.612580 0.470928 0.546433 0.066 Uiso 1 1 calc R U . . .
C75 C 0.7259(7) 1.0076(4) 0.4292(6) 0.055(3) Uani 1 1 d . . . . .
H75 H 0.764216 1.011294 0.386382 0.066 Uiso 1 1 calc R U . . .
C79 C 0.7055(7) 0.7316(4) 0.4612(7) 0.062(3) Uani 1 1 d . . . . .
H79 H 0.702759 0.758794 0.425914 0.075 Uiso 1 1 calc R U . . .
C68 C 0.7573(7) 0.9208(4) 0.3256(6) 0.056(3) Uani 1 1 d . . . . .
H68 H 0.795443 0.948689 0.320512 0.067 Uiso 1 1 calc R U . . .
C59 C 0.4676(7) 0.8629(3) 0.5869(6) 0.050(2) Uani 1 1 d . . . . .
H59 H 0.431458 0.858903 0.631108 0.060 Uiso 1 1 calc R U . . .
C17 C -0.0649(8) 0.6562(4) -0.0818(6) 0.061(3) Uani 1 1 d . . . . .
H17 H -0.111058 0.661236 -0.120245 0.074 Uiso 1 1 calc R U . . .
C72 C 0.6098(9) 0.9998(4) 0.5488(6) 0.065(3) Uani 1 1 d . . . . .
H72 H 0.571017 0.997058 0.591459 0.078 Uiso 1 1 calc R U . . .
C41 C 0.3224(7) 0.4465(4) 0.6677(6) 0.055(3) Uani 1 1 d . . . . .
H41A H 0.279778 0.421127 0.649583 0.083 Uiso 1 1 calc R U . . .
H41B H 0.346016 0.437729 0.719837 0.083 Uiso 1 1 calc R U . . .
H41C H 0.371618 0.448520 0.631442 0.083 Uiso 1 1 calc R U . . .
C10 C 0.0534(7) 0.5189(3) 0.1902(6) 0.054(2) Uani 1 1 d . . . . .
H10 H 0.094337 0.515904 0.233368 0.064 Uiso 1 1 calc R U . . .
C74 C 0.7150(9) 1.0471(4) 0.4777(7) 0.067(3) Uani 1 1 d . . . . .
H74 H 0.750160 1.076112 0.472012 0.081 Uiso 1 1 calc R U . . .
C73 C 0.6514(10) 1.0446(4) 0.5360(7) 0.072(4) Uani 1 1 d . . . . .
H73 H 0.637380 1.073009 0.565963 0.087 Uiso 1 1 calc R U . . .
C76 C 0.7354(11) 0.8283(5) 0.6075(9) 0.090(4) Uani 1 1 d . . . . .
H76A H 0.669817 0.829174 0.598820 0.108 Uiso 1 1 calc R U . . .
H76B H 0.762523 0.820622 0.556944 0.108 Uiso 1 1 calc R U . . .

loop_
_atom_site_aniso_label
_atom_site_aniso_U_11
_atom_site_aniso_U_22
_atom_site_aniso_U_33
_atom_site_aniso_U_23
_atom_site_aniso_U_13
_atom_site_aniso_U_12
Au1 0.0261(2) 0.0365(2) 0.0388(2) 0.00103(13) 0.00366(14) -0.00352(12)
Au2 0.0307(2) 0.0447(2) 0.0354(2) -0.00319(13) 0.00070(14) 0.00246(13)
P2 0.0299(11) 0.0378(12) 0.0373(11) -0.0024(9) -0.0007(9) 0.0016(8)
P1 0.0308(11) 0.0388(12) 0.0343(11) 0.0008(9) 0.0033(9) -0.0046(9)
Cl2 0.086(2) 0.078(2) 0.111(3) -0.0061(19) -0.005(2) -0.0061(18)
Cl1 0.0570(18) 0.084(2) 0.138(3) 0.019(2) 0.0028(19) -0.0036(16)
O1 0.030(3) 0.042(3) 0.044(3) -0.005(3) 0.009(3) -0.005(2)
O2 0.032(3) 0.040(3) 0.036(3) -0.004(2) 0.002(2) 0.000(2)
C26 0.044(5) 0.031(4) 0.037(4) -0.004(4) 0.014(4) -0.003(4)
C36 0.034(4) 0.036(4) 0.034(4) -0.006(3) 0.000(3) -0.004(3)
C25 0.025(4) 0.055(5) 0.046(5) -0.004(4) 0.005(4) 0.007(4)
C32 0.037(5) 0.053(5) 0.039(5) 0.004(4) 0.006(4) -0.001(4)
C44 0.028(4) 0.041(5) 0.048(5) -0.001(4) 0.005(4) -0.003(4)
C52 0.033(4) 0.039(5) 0.037(4) 0.000(4) -0.009(4) 0.000(4)
C31 0.043(5) 0.050(5) 0.046(5) 0.000(4) 0.006(4) 0.007(4)
C37 0.033(4) 0.036(4) 0.037(4) -0.001(4) 0.011(3) -0.007(3)
C30 0.026(5) 0.089(8) 0.048(6) -0.001(5) 0.010(4) 0.009(5)
C27 0.021(4) 0.047(5) 0.037(4) 0.004(4) -0.002(3) 0.002(3)
C53 0.040(5) 0.044(5) 0.045(5) -0.008(4) -0.013(4) 0.008(4)
C51 0.038(5) 0.040(5) 0.036(4) 0.006(4) -0.004(4) 0.004(4)
C35 0.033(5) 0.053(6) 0.049(5) 0.009(4) 0.006(4) -0.006(4)
C7 0.029(4) 0.042(5) 0.045(5) -0.006(4) 0.010(4) 0.008(4)
C50 0.042(5) 0.043(5) 0.029(4) 0.001(4) -0.005(4) 0.001(4)
C77 0.034(5) 0.036(4) 0.042(5) -0.005(4) -0.003(4) -0.003(4)
C38 0.034(4) 0.040(5) 0.038(4) 0.004(4) 0.012(4) -0.004(4)
C15 0.051(6) 0.050(5) 0.039(5) -0.008(4) 0.005(4) -0.006(4)
C8 0.040(5) 0.045(5) 0.039(5) 0.003(4) 0.002(4) 0.011(4)
C28 0.028(4) 0.051(5) 0.044(5) 0.005(4) 0.001(4) -0.008(4)
C21 0.029(4) 0.040(4) 0.044(5) -0.001(4) 0.005(4) 0.006(4)
C54 0.039(5) 0.049(5) 0.038(5) -0.001(4) -0.006(4) 0.007(4)
C16 0.055(7) 0.077(8) 0.046(6) -0.008(5) 0.002(5) -0.020(5)
C1 0.042(5) 0.053(6) 0.034(5) -0.012(4) 0.004(4) 0.006(4)
C3 0.043(5) 0.046(5) 0.039(5) -0.008(4) 0.002(4) 0.007(4)
C34 0.042(5) 0.046(5) 0.040(5) -0.008(4) -0.003(4) -0.009(4)
C20 0.047(6) 0.044(5) 0.035(5) -0.004(4) 0.001(4) 0.004(4)
C64 0.033(5) 0.059(6) 0.049(5) 0.014(5) -0.001(4) -0.013(4)
C46 0.028(4) 0.063(6) 0.040(5) -0.011(4) 0.000(4) 0.005(4)
C43 0.033(5) 0.054(5) 0.047(5) 0.004(4) 0.003(4) -0.002(4)
C39 0.032(4) 0.041(5) 0.055(5) 0.001(4) 0.007(4) -0.002(4)
C84 0.042(5) 0.041(5) 0.048(5) -0.006(4) -0.006(4) 0.006(4)
C58 0.035(5) 0.053(5) 0.042(5) 0.000(4) -0.003(4) -0.010(4)
C45 0.036(5) 0.066(6) 0.039(5) 0.002(4) 0.006(4) 0.000(4)
C78 0.033(5) 0.060(6) 0.068(7) 0.019(5) -0.003(5) -0.004(4)
C40 0.033(5) 0.043(5) 0.047(5) 0.006(4) 0.009(4) 0.002(4)
C83 0.027(4) 0.041(5) 0.050(5) 0.003(4) 0.005(4) -0.005(4)
C63 0.035(5) 0.048(5) 0.050(5) 0.000(4) -0.005(4) -0.004(4)
C57 0.034(5) 0.039(5) 0.040(5) 0.009(4) -0.001(4) -0.009(4)
C62 0.035(5) 0.046(5) 0.042(5) 0.002(4) 0.001(4) -0.003(4)
C55 0.045(6) 0.059(6) 0.062(6) -0.010(5) 0.004(5) 0.002(5)
C14 0.032(4) 0.043(5) 0.043(5) -0.003(4) 0.015(4) 0.000(4)
C65 0.053(6) 0.051(6) 0.044(5) 0.009(4) 0.002(4) 0.000(5)
C81 0.029(5) 0.058(6) 0.064(6) 0.003(5) 0.004(4) 0.009(4)
C49 0.031(4) 0.049(5) 0.031(4) -0.005(4) -0.004(3) 0.008(4)
C4 0.037(5) 0.041(5) 0.041(5) -0.004(4) -0.001(4) -0.008(4)
C47 0.034(5) 0.058(6) 0.052(6) -0.008(4) 0.002(4) 0.003(4)
C29 0.039(5) 0.062(6) 0.047(5) 0.021(5) 0.000(4) 0.002(4)
C6 0.039(5) 0.038(5) 0.032(4) 0.003(3) 0.008(4) 0.008(4)
C12 0.063(7) 0.052(6) 0.064(7) 0.002(5) 0.031(6) -0.005(5)
C88 0.041(5) 0.048(5) 0.050(5) -0.007(4) 0.009(4) 0.001(4)
C82 0.026(5) 0.055(5) 0.053(5) 0.005(4) 0.006(4) -0.002(4)
C9 0.044(5) 0.039(5) 0.039(5) -0.002(4) 0.007(4) 0.005(4)
C33 0.060(7) 0.041(5) 0.066(6) -0.007(5) -0.006(5) -0.004(5)
C19 0.054(6) 0.050(5) 0.036(5) 0.000(4) 0.002(4) -0.004(4)
C66 0.045(6) 0.066(6) 0.061(6) 0.010(5) 0.011(5) 0.011(5)
C85 0.039(5) 0.050(6) 0.060(6) -0.004(5) -0.007(4) -0.007(4)
C56 0.048(5) 0.041(5) 0.027(4) -0.001(4) 0.001(4) 0.006(4)
C13 0.058(6) 0.053(6) 0.056(6) -0.008(5) 0.013(5) -0.010(5)
C69 0.032(5) 0.058(6) 0.047(5) 0.005(5) -0.002(4) -0.007(4)
C23 0.031(5) 0.066(7) 0.061(6) -0.005(5) 0.003(5) -0.003(4)
C24 0.036(5) 0.070(7) 0.052(6) 0.001(5) -0.001(4) 0.018(5)
C80 0.028(5) 0.069(7) 0.070(7) 0.013(6) 0.009(5) -0.007(5)
C5 0.038(5) 0.040(5) 0.048(5) -0.005(4) 0.004(4) -0.003(4)
C60 0.059(6) 0.062(6) 0.046(5) -0.010(5) 0.007(5) -0.024(5)
C70 0.042(5) 0.059(6) 0.048(5) 0.013(5) -0.009(4) -0.015(4)
C86 0.050(6) 0.044(5) 0.068(7) -0.001(5) -0.002(5) 0.004(4)
C2 0.039(5) 0.043(5) 0.044(5) -0.007(4) -0.005(4) 0.013(4)
C11 0.032(5) 0.059(6) 0.084(8) 0.024(6) 0.022(5) 0.002(4)
C67 0.041(5) 0.071(7) 0.053(6) 0.002(5) 0.016(5) 0.005(5)
C22 0.032(5) 0.061(6) 0.043(5) 0.003(4) -0.001(4) -0.012(4)
C61 0.043(5) 0.049(5) 0.055(6) 0.009(5) -0.008(4) -0.010(4)
C18 0.072(7) 0.052(6) 0.036(5) 0.004(4) -0.005(5) -0.015(5)
C48 0.049(6) 0.068(7) 0.039(5) -0.007(5) 0.001(4) 0.005(5)
C71 0.056(6) 0.046(5) 0.048(5) 0.007(4) -0.004(5) -0.015(4)
C42 0.040(5) 0.069(7) 0.048(5) 0.010(5) 0.014(4) 0.006(5)
C87 0.045(6) 0.051(6) 0.068(7) 0.000(5) 0.007(5) 0.010(5)
C75 0.048(6) 0.060(6) 0.058(6) 0.021(5) 0.009(5) -0.016(5)
C79 0.044(6) 0.064(7) 0.078(8) 0.026(6) 0.005(5) -0.002(5)
C68 0.042(5) 0.069(7) 0.055(6) 0.024(5) -0.005(5) 0.000(5)
C59 0.051(6) 0.055(6) 0.044(5) 0.005(4) 0.011(4) -0.012(4)
C17 0.070(7) 0.068(7) 0.046(6) 0.007(5) -0.016(5) -0.018(6)
C72 0.076(8) 0.070(7) 0.048(6) 0.000(5) 0.002(5) -0.010(6)
C41 0.056(6) 0.055(6) 0.055(6) 0.007(5) 0.011(5) 0.007(5)
C10 0.049(6) 0.046(5) 0.067(6) 0.007(5) 0.021(5) -0.003(4)
C74 0.076(8) 0.056(7) 0.071(7) 0.003(6) 0.009(6) -0.014(6)
C73 0.102(10) 0.058(7) 0.057(7) -0.008(5) 0.015(6) -0.032(7)
C76 0.088(10) 0.088(10) 0.093(10) -0.003(8) -0.009(8) -0.014(8)

loop_
_atom_type_symbol
_atom_type_description
_atom_type_scat_dispersion_real
_atom_type_scat_dispersion_imag
_atom_type_scat_source
C C 0.0034 0.0017 'International Tables Vol C Tables 4.2.6.8 and 6.1.1.4'
H H 0.0000 0.0000 'International Tables Vol C Tables 4.2.6.8 and 6.1.1.4'
Au Au -2.1920 9.2030 'International Tables Vol C Tables 4.2.6.8 and 6.1.1.4'
Cl Cl 0.1551 0.1681 'International Tables Vol C Tables 4.2.6.8 and 6.1.1.4'
O O 0.0115 0.0065 'International Tables Vol C Tables 4.2.6.8 and 6.1.1.4'
P P 0.1072 0.1003 'International Tables Vol C Tables 4.2.6.8 and 6.1.1.4'

loop_
_geom_angle_atom_site_label_1
_geom_angle_atom_site_label_2
_geom_angle_atom_site_label_3
_geom_angle
_geom_angle_site_symmetry_1
_geom_angle_site_symmetry_3
_geom_angle_publ_flag
P1 Au1 Au2 107.93(6) . . ?
C56 Au1 Au2 79.1(2) . . ?
C56 Au1 P1 172.8(2) . . ?
P2 Au2 Au1 103.58(6) . . ?
C1 Au2 Au1 80.6(2) . . ?
C1 Au2 P2 175.4(3) . . ?
C51 P2 Au2 115.2(3) . . ?
C77 P2 Au2 110.4(3) . . ?
C77 P2 C51 105.6(4) . . ?
C77 P2 C83 104.5(4) . . ?
C83 P2 Au2 115.4(3) . . ?
C83 P2 C51 104.7(4) . . ?
C36 P1 Au1 116.0(3) . . ?
C36 P1 C27 107.7(4) . . ?
C36 P1 C21 105.4(4) . . ?
C27 P1 Au1 111.0(3) . . ?
C27 P1 C21 102.2(4) . . ?
C21 P1 Au1 113.4(3) . . ?
C50 O1 C44 122.6(6) . . ?
C37 O2 C44 117.5(6) . . ?
C25 C26 H26 119.9 . . ?
C21 C26 H26 119.9 . . ?
C21 C26 C25 120.3(8) . . ?
C37 C36 P1 118.9(6) . . ?
C35 C36 P1 123.1(7) . . ?
C35 C36 C37 118.0(8) . . ?
C26 C25 H25 120.1 . . ?
C26 C25 C24 119.9(9) . . ?
C24 C25 H25 120.1 . . ?
C31 C32 H32 119.7 . . ?
C31 C32 C27 120.6(8) . . ?
C27 C32 H32 119.7 . . ?
O1 C44 O2 106.1(7) . . ?
O1 C44 C43 106.0(7) . . ?
O1 C44 C45 112.0(7) . . ?
O2 C44 C43 111.4(7) . . ?
O2 C44 C45 106.9(7) . . ?
C45 C44 C43 114.2(8) . . ?
C53 C52 H52 119.4 . . ?
C53 C52 C51 121.1(8) . . ?
C51 C52 H52 119.4 . . ?
C32 C31 H31 119.9 . . ?
C30 C31 C32 120.2(9) . . ?
C30 C31 H31 119.9 . . ?
O2 C37 C36 116.4(7) . . ?
O2 C37 C38 121.4(7) . . ?
C38 C37 C36 122.0(8) . . ?
C31 C30 H30 120.5 . . ?
C31 C30 C29 119.1(9) . . ?
C29 C30 H30 120.5 . . ?
C32 C27 P1 116.0(6) . . ?
C28 C27 P1 124.2(7) . . ?
C28 C27 C32 119.7(8) . . ?
C52 C53 C54 118.5(8) . . ?
C52 C53 C55 120.9(9) . . ?
C54 C53 C55 120.6(8) . . ?
C52 C51 P2 124.0(7) . . ?
C50 C51 P2 116.5(7) . . ?
C50 C51 C52 119.3(8) . . ?
C36 C35 H35 118.7 . . ?
C36 C35 C34 122.5(8) . . ?
C34 C35 H35 118.7 . . ?
C8 C7 C9 122.2(8) . . ?
C6 C7 C8 118.8(8) . . ?
C6 C7 C9 119.1(8) . . ?
O1 C50 C49 122.4(8) . . ?
C51 C50 O1 115.2(7) . . ?
C51 C50 C49 122.4(8) . . ?
C78 C77 P2 121.1(7) . . ?
C78 C77 C82 115.8(8) . . ?
C82 C77 P2 123.1(7) . . ?
C37 C38 C39 116.8(8) . . ?
C37 C38 C40 116.4(8) . . ?
C39 C38 C40 126.7(8) . . ?
C16 C15 C20 117.4(9) . . ?
C16 C15 C14 123.0(9) . . ?
C20 C15 C14 119.6(8) . . ?
C7 C8 H8 119.1 . . ?
C3 C8 C7 121.8(8) . . ?
C3 C8 H8 119.1 . . ?
C27 C28 H28 120.7 . . ?
C29 C28 C27 118.7(9) . . ?
C29 C28 H28 120.7 . . ?
C26 C21 P1 120.0(7) . . ?
C26 C21 C22 119.3(8) . . ?
C22 C21 P1 120.7(7) . . ?
C53 C54 H54 118.9 . . ?
C49 C54 C53 122.3(8) . . ?
C49 C54 H54 118.9 . . ?
C15 C16 H16 118.6 . . ?
C17 C16 C15 122.8(10) . . ?
C17 C16 H16 118.6 . . ?
C2 C1 Au2 178.2(9) . . ?
C8 C3 C4 119.0(8) . . ?
C8 C3 C2 121.7(8) . . ?
C4 C3 C2 119.2(8) . . ?
C35 C34 C33 120.4(8) . . ?
C39 C34 C35 117.8(8) . . ?
C39 C34 C33 121.7(9) . . ?
C15 C20 C6 119.7(8) . . ?
C19 C20 C15 117.8(8) . . ?
C19 C20 C6 122.5(8) . . ?
C62 C64 C69 118.4(9) . . ?
C65 C64 C62 123.8(9) . . ?
C65 C64 C69 117.8(9) . . ?
C45 C46 C47 113.7(8) . . ?
C45 C46 C48 107.2(8) . . ?
C49 C46 C45 107.7(7) . . ?
C49 C46 C47 109.6(8) . . ?
C49 C46 C48 111.5(8) . . ?
C48 C46 C47 107.2(7) . . ?
C44 C43 H43A 108.2 . . ?
C44 C43 H43B 108.2 . . ?
H43A C43 H43B 107.4 . . ?
C40 C43 C44 116.3(7) . . ?
C40 C43 H43A 108.2 . . ?
C40 C43 H43B 108.2 . . ?
C38 C39 H39 118.6 . . ?
C34 C39 C38 122.8(8) . . ?
C34 C39 H39 118.6 . . ?
C83 C84 H84 118.8 . . ?
C85 C84 H84 118.8 . . ?
C85 C84 C83 122.4(9) . . ?
C63 C58 C57 119.3(8) . . ?
C59 C58 C63 119.4(8) . . ?
C59 C58 C57 121.3(8) . . ?
C44 C45 C46 116.6(8) . . ?
C44 C45 H45A 108.2 . . ?
C44 C45 H45B 108.1 . . ?
C46 C45 H45A 108.1 . . ?
C46 C45 H45B 108.2 . . ?
H45A C45 H45B 107.3 . . ?
C77 C78 H78 118.3 . . ?
C79 C78 C77 123.4(10) . . ?
C79 C78 H78 118.3 . . ?
C38 C40 C43 105.3(7) . . ?
C38 C40 C42 109.9(7) . . ?
C38 C40 C41 113.0(8) . . ?
C43 C40 C42 112.0(8) . . ?
C43 C40 C41 108.3(8) . . ?
C41 C40 C42 108.4(8) . . ?
C84 C83 P2 123.1(7) . . ?
C88 C83 P2 117.7(7) . . ?
C88 C83 C84 119.2(8) . . ?
C58 C63 H63 119.3 . . ?
C62 C63 C58 121.4(9) . . ?
C62 C63 H63 119.3 . . ?
C56 C57 C58 174.8(9) . . ?
C63 C62 C64 119.3(9) . . ?
C63 C62 C61 119.0(8) . . ?
C61 C62 C64 121.7(8) . . ?
C53 C55 H55A 109.5 . . ?
C53 C55 H55B 109.5 . . ?
C53 C55 H55C 109.5 . . ?
H55A C55 H55B 109.5 . . ?
H55A C55 H55C 109.5 . . ?
H55B C55 H55C 109.5 . . ?
C9 C14 C15 119.6(8) . . ?
C9 C14 C13 119.7(9) . . ?
C13 C14 C15 120.6(9) . . ?
C64 C65 H65 117.3 . . ?
C66 C65 C64 125.4(10) . . ?
C66 C65 H65 117.3 . . ?
C82 C81 H81 120.3 . . ?
C80 C81 H81 120.3 . . ?
C80 C81 C82 119.4(9) . . ?
C50 C49 C46 118.7(8) . . ?
C54 C49 C50 116.4(8) . . ?
C54 C49 C46 124.8(8) . . ?
C3 C4 H4 120.6 . . ?
C5 C4 C3 118.8(8) . . ?
C5 C4 H4 120.6 . . ?
C46 C47 H47A 109.5 . . ?
C46 C47 H47B 109.5 . . ?
C46 C47 H47C 109.5 . . ?
H47A C47 H47B 109.5 . . ?
H47A C47 H47C 109.5 . . ?
H47B C47 H47C 109.5 . . ?
C30 C29 H29 119.2 . . ?
C28 C29 C30 121.7(9) . . ?
C28 C29 H29 119.2 . . ?
C7 C6 C20 120.4(8) . . ?
C7 C6 C5 118.4(8) . . ?
C5 C6 C20 121.2(8) . . ?
C13 C12 H12 119.8 . . ?
C13 C12 C11 120.4(11) . . ?
C11 C12 H12 119.8 . . ?
C83 C88 H88 120.2 . . ?
C83 C88 C87 119.6(9) . . ?
C87 C88 H88 120.2 . . ?
C77 C82 H82 119.1 . . ?
C81 C82 C77 121.8(9) . . ?
C81 C82 H82 119.1 . . ?
C14 C9 C7 121.0(8) . . ?
C14 C9 C10 118.7(9) . . ?
C10 C9 C7 120.2(9) . . ?
C34 C33 H33A 109.5 . . ?
C34 C33 H33B 109.5 . . ?
C34 C33 H33C 109.5 . . ?
H33A C33 H33B 109.5 . . ?
H33A C33 H33C 109.5 . . ?
H33B C33 H33C 109.5 . . ?
C20 C19 H19 118.4 . . ?
C18 C19 C20 123.2(9) . . ?
C18 C19 H19 118.4 . . ?
C65 C66 H66 121.4 . . ?
C65 C66 C67 117.3(11) . . ?
C67 C66 H66 121.4 . . ?
C84 C85 H85 120.3 . . ?
C84 C85 C86 119.3(10) . . ?
C86 C85 H85 120.3 . . ?
C57 C56 Au1 174.8(8) . . ?
C14 C13 H13 119.4 . . ?
C12 C13 C14 121.2(11) . . ?
C12 C13 H13 119.4 . . ?
C70 C69 C64 119.6(8) . . ?
C70 C69 C68 125.0(9) . . ?
C68 C69 C64 115.3(9) . . ?
C24 C23 H23 119.9 . . ?
C22 C23 H23 119.9 . . ?
C22 C23 C24 120.1(9) . . ?
C25 C24 C23 119.8(9) . . ?
C25 C24 H24 120.1 . . ?
C23 C24 H24 120.1 . . ?
C81 C80 H80 119.8 . . ?
C81 C80 C79 120.3(9) . . ?
C79 C80 H80 119.8 . . ?
C4 C5 C6 123.1(9) . . ?
C4 C5 H5 118.5 . . ?
C6 C5 H5 118.5 . . ?
C61 C60 H60 118.8 . . ?
C59 C60 H60 118.8 . . ?
C59 C60 C61 122.4(9) . . ?
C69 C70 C71 122.0(9) . . ?
C69 C70 C75 121.8(9) . . ?
C71 C70 C75 116.1(10) . . ?
C85 C86 H86 120.3 . . ?
C87 C86 C85 119.4(9) . . ?
C87 C86 H86 120.3 . . ?
C1 C2 C3 178.4(10) . . ?
C12 C11 H11 120.0 . . ?
C12 C11 C10 120.0(10) . . ?
C10 C11 H11 120.0 . . ?
C66 C67 H67 120.3 . . ?
C68 C67 C66 119.5(9) . . ?
C68 C67 H67 120.3 . . ?
C21 C22 H22 119.7 . . ?
C23 C22 C21 120.6(9) . . ?
C23 C22 H22 119.7 . . ?
C62 C61 C60 119.1(9) . . ?
C62 C61 C71 118.9(9) . . ?
C60 C61 C71 122.0(9) . . ?
C19 C18 H18 120.6 . . ?
C19 C18 C17 118.7(9) . . ?
C17 C18 H18 120.6 . . ?
C46 C48 H48A 109.5 . . ?
C46 C48 H48B 109.5 . . ?
C46 C48 H48C 109.5 . . ?
H48A C48 H48B 109.5 . . ?
H48A C48 H48C 109.5 . . ?
H48B C48 H48C 109.5 . . ?
C70 C71 C61 118.6(9) . . ?
C72 C71 C70 119.7(9) . . ?
C72 C71 C61 121.7(10) . . ?
C40 C42 H42A 109.5 . . ?
C40 C42 H42B 109.5 . . ?
C40 C42 H42C 109.5 . . ?
H42A C42 H42B 109.5 . . ?
H42A C42 H42C 109.5 . . ?
H42B C42 H42C 109.5 . . ?
C88 C87 H87 120.0 . . ?
C86 C87 C88 119.9(10) . . ?
C86 C87 H87 120.0 . . ?
C70 C75 H75 118.4 . . ?
C74 C75 C70 123.2(10) . . ?
C74 C75 H75 118.4 . . ?
C78 C79 C80 119.2(10) . . ?
C78 C79 H79 120.4 . . ?
C80 C79 H79 120.4 . . ?
C69 C68 H68 117.6 . . ?
C67 C68 C69 124.7(10) . . ?
C67 C68 H68 117.6 . . ?
C58 C59 H59 120.7 . . ?
C60 C59 C58 118.5(9) . . ?
C60 C59 H59 120.7 . . ?
C16 C17 C18 119.8(10) . . ?
C16 C17 H17 120.1 . . ?
C18 C17 H17 120.1 . . ?
C71 C72 H72 118.7 . . ?
C73 C72 C71 122.6(11) . . ?
C73 C72 H72 118.7 . . ?
C40 C41 H41A 109.5 . . ?
C40 C41 H41B 109.5 . . ?
C40 C41 H41C 109.5 . . ?
H41A C41 H41B 109.5 . . ?
H41A C41 H41C 109.5 . . ?
H41B C41 H41C 109.5 . . ?
C9 C10 H10 120.0 . . ?
C11 C10 C9 119.9(11) . . ?
C11 C10 H10 120.0 . . ?
C75 C74 H74 120.2 . . ?
C75 C74 C73 119.5(11) . . ?
C73 C74 H74 120.2 . . ?
C72 C73 C74 118.4(11) . . ?
C72 C73 H73 120.8 . . ?
C74 C73 H73 120.8 . . ?
Cl2 C76 H76A 108.9 . . ?
Cl2 C76 H76B 108.9 . . ?
Cl1 C76 Cl2 113.5(9) . . ?
Cl1 C76 H76A 108.9 . . ?
Cl1 C76 H76B 108.9 . . ?
H76A C76 H76B 107.7 . . ?

loop_
_geom_bond_atom_site_label_1
_geom_bond_atom_site_label_2
_geom_bond_distance
_geom_bond_site_symmetry_2
_geom_bond_publ_flag
Au1 Au2 3.0997(4) . ?
Au1 P1 2.284(2) . ?
Au1 C56 2.031(9) . ?
Au2 P2 2.287(2) . ?
Au2 C1 2.023(9) . ?
P2 C51 1.820(9) . ?
P2 C77 1.788(9) . ?
P2 C83 1.819(9) . ?
P1 C36 1.814(8) . ?
P1 C27 1.818(8) . ?
P1 C21 1.819(9) . ?
Cl2 C76 1.733(14) . ?
Cl1 C76 1.705(15) . ?
O1 C44 1.432(10) . ?
O1 C50 1.380(11) . ?
O2 C44 1.447(10) . ?
O2 C37 1.391(10) . ?
C26 H26 0.9500 . ?
C26 C25 1.387(13) . ?
C26 C21 1.379(12) . ?
C36 C37 1.415(12) . ?
C36 C35 1.367(12) . ?
C25 H25 0.9500 . ?
C25 C24 1.388(14) . ?
C32 H32 0.9500 . ?
C32 C31 1.383(13) . ?
C32 C27 1.401(12) . ?
C44 C43 1.544(12) . ?
C44 C45 1.520(12) . ?
C52 H52 0.9500 . ?
C52 C53 1.389(12) . ?
C52 C51 1.390(12) . ?
C31 H31 0.9500 . ?
C31 C30 1.369(14) . ?
C37 C38 1.398(12) . ?
C30 H30 0.9500 . ?
C30 C29 1.406(14) . ?
C27 C28 1.393(12) . ?
C53 C54 1.401(13) . ?
C53 C55 1.509(13) . ?
C51 C50 1.370(13) . ?
C35 H35 0.9500 . ?
C35 C34 1.400(13) . ?
C7 C8 1.409(13) . ?
C7 C6 1.389(12) . ?
C7 C9 1.481(13) . ?
C50 C49 1.419(12) . ?
C77 C78 1.404(13) . ?
C77 C82 1.405(12) . ?
C38 C39 1.401(13) . ?
C38 C40 1.505(12) . ?
C15 C16 1.399(15) . ?
C15 C20 1.425(13) . ?
C15 C14 1.456(13) . ?
C8 H8 0.9500 . ?
C8 C3 1.376(13) . ?
C28 H28 0.9500 . ?
C28 C29 1.378(13) . ?
C21 C22 1.401(12) . ?
C54 H54 0.9500 . ?
C54 C49 1.397(13) . ?
C16 H16 0.9500 . ?
C16 C17 1.382(16) . ?
C1 C2 1.191(13) . ?
C3 C4 1.415(13) . ?
C3 C2 1.455(13) . ?
C34 C39 1.387(13) . ?
C34 C33 1.508(13) . ?
C20 C6 1.464(13) . ?
C20 C19 1.414(13) . ?
C64 C62 1.448(13) . ?
C64 C65 1.403(14) . ?
C64 C69 1.450(13) . ?
C46 C45 1.526(14) . ?
C46 C49 1.503(13) . ?
C46 C47 1.549(13) . ?
C46 C48 1.539(12) . ?
C43 H43A 0.9900 . ?
C43 H43B 0.9900 . ?
C43 C40 1.519(13) . ?
C39 H39 0.9500 . ?
C84 H84 0.9500 . ?
C84 C83 1.377(13) . ?
C84 C85 1.363(13) . ?
C58 C63 1.409(13) . ?
C58 C57 1.448(12) . ?
C58 C59 1.407(13) . ?
C45 H45A 0.9900 . ?
C45 H45B 0.9900 . ?
C78 H78 0.9500 . ?
C78 C79 1.344(14) . ?
C40 C42 1.535(12) . ?
C40 C41 1.527(13) . ?
C83 C88 1.374(12) . ?
C63 H63 0.9500 . ?
C63 C62 1.392(13) . ?
C57 C56 1.165(12) . ?
C62 C61 1.398(14) . ?
C55 H55A 0.9800 . ?
C55 H55B 0.9800 . ?
C55 H55C 0.9800 . ?
C14 C9 1.391(13) . ?
C14 C13 1.394(13) . ?
C65 H65 0.9500 . ?
C65 C66 1.367(14) . ?
C81 H81 0.9500 . ?
C81 C82 1.390(13) . ?
C81 C80 1.367(14) . ?
C4 H4 0.9500 . ?
C4 C5 1.355(13) . ?
C47 H47A 0.9800 . ?
C47 H47B 0.9800 . ?
C47 H47C 0.9800 . ?
C29 H29 0.9500 . ?
C6 C5 1.404(12) . ?
C12 H12 0.9500 . ?
C12 C13 1.365(14) . ?
C12 C11 1.376(16) . ?
C88 H88 0.9500 . ?
C88 C87 1.427(14) . ?
C82 H82 0.9500 . ?
C9 C10 1.417(13) . ?
C33 H33A 0.9800 . ?
C33 H33B 0.9800 . ?
C33 H33C 0.9800 . ?
C19 H19 0.9500 . ?
C19 C18 1.365(14) . ?
C66 H66 0.9500 . ?
C66 C67 1.430(16) . ?
C85 H85 0.9500 . ?
C85 C86 1.412(14) . ?
C13 H13 0.9500 . ?
C69 C70 1.404(14) . ?
C69 C68 1.443(14) . ?
C23 H23 0.9500 . ?
C23 C24 1.391(14) . ?
C23 C22 1.362(14) . ?
C24 H24 0.9500 . ?
C80 H80 0.9500 . ?
C80 C79 1.402(15) . ?
C5 H5 0.9500 . ?
C60 H60 0.9500 . ?
C60 C61 1.407(14) . ?
C60 C59 1.377(13) . ?
C70 C71 1.421(14) . ?
C70 C75 1.423(13) . ?
C86 H86 0.9500 . ?
C86 C87 1.373(15) . ?
C11 H11 0.9500 . ?
C11 C10 1.394(15) . ?
C67 H67 0.9500 . ?
C67 C68 1.351(15) . ?
C22 H22 0.9500 . ?
C61 C71 1.475(13) . ?
C18 H18 0.9500 . ?
C18 C17 1.389(15) . ?
C48 H48A 0.9800 . ?
C48 H48B 0.9800 . ?
C48 H48C 0.9800 . ?
C71 C72 1.390(15) . ?
C42 H42A 0.9800 . ?
C42 H42B 0.9800 . ?
C42 H42C 0.9800 . ?
C87 H87 0.9500 . ?
C75 H75 0.9500 . ?
C75 C74 1.364(16) . ?
C79 H79 0.9500 . ?
C68 H68 0.9500 . ?
C59 H59 0.9500 . ?
C17 H17 0.9500 . ?
C72 H72 0.9500 . ?
C72 C73 1.381(15) . ?
C41 H41A 0.9800 . ?
C41 H41B 0.9800 . ?
C41 H41C 0.9800 . ?
C10 H10 0.9500 . ?
C74 H74 0.9500 . ?
C74 C73 1.402(17) . ?
C73 H73 0.9500 . ?
C76 H76A 0.9900 . ?
C76 H76B 0.9900 . ?

loop_
_geom_torsion_atom_site_label_1
_geom_torsion_atom_site_label_2
_geom_torsion_atom_site_label_3
_geom_torsion_atom_site_label_4
_geom_torsion
_geom_torsion_site_symmetry_1
_geom_torsion_site_symmetry_2
_geom_torsion_site_symmetry_3
_geom_torsion_site_symmetry_4
_geom_torsion_publ_flag
Au1 P1 C36 C37 59.4(7) . . . . ?
Au1 P1 C36 C35 -118.4(7) . . . . ?
Au1 P1 C27 C32 53.7(7) . . . . ?
Au1 P1 C27 C28 -123.5(7) . . . . ?
Au1 P1 C21 C26 9.9(8) . . . . ?
Au1 P1 C21 C22 -167.2(7) . . . . ?
Au2 P2 C51 C52 -113.5(7) . . . . ?
Au2 P2 C51 C50 61.2(7) . . . . ?
Au2 P2 C77 C78 37.8(9) . . . . ?
Au2 P2 C77 C82 -139.2(7) . . . . ?
Au2 P2 C83 C84 -138.9(7) . . . . ?
Au2 P2 C83 C88 38.9(8) . . . . ?
P2 C51 C50 O1 2.8(10) . . . . ?
P2 C51 C50 C49 -177.9(6) . . . . ?
P2 C77 C78 C79 -177.7(9) . . . . ?
P2 C77 C82 C81 176.2(8) . . . . ?
P2 C83 C88 C87 178.4(7) . . . . ?
P1 C36 C37 O2 4.7(10) . . . . ?
P1 C36 C37 C38 179.7(6) . . . . ?
P1 C36 C35 C34 179.1(7) . . . . ?
P1 C27 C28 C29 176.0(7) . . . . ?
P1 C21 C22 C23 179.4(8) . . . . ?
O1 C44 C43 C40 -137.6(8) . . . . ?
O1 C44 C45 C46 39.2(11) . . . . ?
O1 C50 C49 C54 -178.8(8) . . . . ?
O1 C50 C49 C46 -1.1(12) . . . . ?
O2 C44 C43 C40 -22.7(10) . . . . ?
O2 C44 C45 C46 -76.5(9) . . . . ?
O2 C37 C38 C39 176.7(7) . . . . ?
O2 C37 C38 C40 -1.5(11) . . . . ?
C26 C25 C24 C23 0.2(14) . . . . ?
C26 C21 C22 C23 2.3(14) . . . . ?
C36 P1 C27 C32 -178.3(6) . . . . ?
C36 P1 C27 C28 4.5(8) . . . . ?
C36 P1 C21 C26 -118.1(7) . . . . ?
C36 P1 C21 C22 64.9(8) . . . . ?
C36 C37 C38 C39 2.0(12) . . . . ?
C36 C37 C38 C40 -176.2(7) . . . . ?
C36 C35 C34 C39 0.2(13) . . . . ?
C36 C35 C34 C33 -176.6(9) . . . . ?
C25 C26 C21 P1 -178.8(6) . . . . ?
C25 C26 C21 C22 -1.7(13) . . . . ?
C32 C31 C30 C29 -3.8(15) . . . . ?
C32 C27 C28 C29 -1.1(12) . . . . ?
C44 O1 C50 C51 164.5(7) . . . . ?
C44 O1 C50 C49 -14.7(12) . . . . ?
C44 O2 C37 C36 -145.0(7) . . . . ?
C44 O2 C37 C38 40.1(10) . . . . ?
C44 C43 C40 C38 55.2(10) . . . . ?
C44 C43 C40 C42 -64.2(10) . . . . ?
C44 C43 C40 C41 176.4(8) . . . . ?
C52 C53 C54 C49 -0.1(13) . . . . ?
C52 C51 C50 O1 177.7(7) . . . . ?
C52 C51 C50 C49 -3.0(13) . . . . ?
C31 C32 C27 P1 -178.1(7) . . . . ?
C31 C32 C27 C28 -0.7(13) . . . . ?
C31 C30 C29 C28 2.0(15) . . . . ?
C37 O2 C44 O1 89.4(8) . . . . ?
C37 O2 C44 C43 -25.5(9) . . . . ?
C37 O2 C44 C45 -150.9(7) . . . . ?
C37 C36 C35 C34 1.2(13) . . . . ?
C37 C38 C39 C34 -0.5(12) . . . . ?
C37 C38 C40 C43 -43.1(9) . . . . ?
C37 C38 C40 C42 77.7(10) . . . . ?
C37 C38 C40 C41 -161.1(8) . . . . ?
C27 P1 C36 C37 -65.6(7) . . . . ?
C27 P1 C36 C35 116.5(7) . . . . ?
C27 P1 C21 C26 129.5(7) . . . . ?
C27 P1 C21 C22 -47.6(8) . . . . ?
C27 C32 C31 C30 3.3(14) . . . . ?
C27 C28 C29 C30 0.5(14) . . . . ?
C53 C52 C51 P2 177.0(6) . . . . ?
C53 C52 C51 C50 2.4(12) . . . . ?
C53 C54 C49 C50 -0.4(12) . . . . ?
C53 C54 C49 C46 -178.0(8) . . . . ?
C51 P2 C77 C78 -87.3(8) . . . . ?
C51 P2 C77 C82 95.7(8) . . . . ?
C51 P2 C83 C84 -11.2(8) . . . . ?
C51 P2 C83 C88 166.6(7) . . . . ?
C51 C52 C53 C54 -0.9(12) . . . . ?
C51 C52 C53 C55 177.4(8) . . . . ?
C51 C50 C49 C54 2.0(12) . . . . ?
C51 C50 C49 C46 179.7(8) . . . . ?
C35 C36 C37 O2 -177.3(7) . . . . ?
C35 C36 C37 C38 -2.4(12) . . . . ?
C35 C34 C39 C38 -0.6(13) . . . . ?
C7 C8 C3 C4 -4.3(13) . . . . ?
C7 C8 C3 C2 175.1(8) . . . . ?
C7 C6 C5 C4 -3.1(13) . . . . ?
C7 C9 C10 C11 -176.1(8) . . . . ?
C50 O1 C44 O2 111.7(8) . . . . ?
C50 O1 C44 C43 -129.8(8) . . . . ?
C50 O1 C44 C45 -4.6(11) . . . . ?
C77 P2 C51 C52 8.6(8) . . . . ?
C77 P2 C51 C50 -176.7(7) . . . . ?
C77 P2 C83 C84 99.6(8) . . . . ?
C77 P2 C83 C88 -82.6(8) . . . . ?
C77 C78 C79 C80 -0.2(19) . . . . ?
C15 C16 C17 C18 0.3(18) . . . . ?
C15 C20 C6 C7 2.2(12) . . . . ?
C15 C20 C6 C5 -176.7(8) . . . . ?
C15 C20 C19 C18 5.2(14) . . . . ?
C15 C14 C9 C7 -0.1(12) . . . . ?
C15 C14 C9 C10 -177.7(8) . . . . ?
C15 C14 C13 C12 176.8(9) . . . . ?
C8 C7 C6 C20 -176.8(8) . . . . ?
C8 C7 C6 C5 2.1(12) . . . . ?
C8 C7 C9 C14 175.8(8) . . . . ?
C8 C7 C9 C10 -6.7(12) . . . . ?
C8 C3 C4 C5 3.3(13) . . . . ?
C21 P1 C36 C37 -174.2(6) . . . . ?
C21 P1 C36 C35 7.9(8) . . . . ?
C21 P1 C27 C32 -67.5(7) . . . . ?
C21 P1 C27 C28 115.3(7) . . . . ?
C21 C26 C25 C24 0.5(13) . . . . ?
C16 C15 C20 C6 172.0(8) . . . . ?
C16 C15 C20 C19 -7.2(13) . . . . ?
C16 C15 C14 C9 -173.1(9) . . . . ?
C16 C15 C14 C13 10.0(14) . . . . ?
C3 C4 C5 C6 0.4(13) . . . . ?
C20 C15 C16 C17 4.7(16) . . . . ?
C20 C15 C14 C9 6.8(13) . . . . ?
C20 C15 C14 C13 -170.1(8) . . . . ?
C20 C6 C5 C4 175.8(8) . . . . ?
C20 C19 C18 C17 -0.2(16) . . . . ?
C64 C62 C61 C60 -172.3(10) . . . . ?
C64 C62 C61 C71 8.7(14) . . . . ?
C64 C65 C66 C67 1.5(16) . . . . ?
C64 C69 C70 C71 5.9(14) . . . . ?
C64 C69 C70 C75 -170.6(9) . . . . ?
C64 C69 C68 C67 0.8(14) . . . . ?
C43 C44 C45 C46 159.8(7) . . . . ?
C39 C38 C40 C43 138.9(9) . . . . ?
C39 C38 C40 C42 -100.3(10) . . . . ?
C39 C38 C40 C41 20.9(12) . . . . ?
C84 C83 C88 C87 -3.7(13) . . . . ?
C84 C85 C86 C87 -1.5(15) . . . . ?
C58 C63 C62 C64 176.2(9) . . . . ?
C58 C63 C62 C61 -0.3(14) . . . . ?
C45 C44 C43 C40 98.5(9) . . . . ?
C45 C46 C49 C50 32.2(10) . . . . ?
C45 C46 C49 C54 -150.2(8) . . . . ?
C78 C77 C82 C81 -1.0(14) . . . . ?
C40 C38 C39 C34 177.5(8) . . . . ?
C83 P2 C51 C52 118.6(7) . . . . ?
C83 P2 C51 C50 -66.7(7) . . . . ?
C83 P2 C77 C78 162.6(8) . . . . ?
C83 P2 C77 C82 -14.5(9) . . . . ?
C83 C84 C85 C86 1.9(14) . . . . ?
C83 C88 C87 C86 4.0(15) . . . . ?
C63 C58 C59 C60 2.6(15) . . . . ?
C63 C62 C61 C60 4.1(14) . . . . ?
C63 C62 C61 C71 -174.8(9) . . . . ?
C57 C58 C63 C62 175.3(9) . . . . ?
C57 C58 C59 C60 -175.8(10) . . . . ?
C62 C64 C65 C66 -178.5(10) . . . . ?
C62 C64 C69 C70 -5.6(13) . . . . ?
C62 C64 C69 C68 177.4(8) . . . . ?
C62 C61 C71 C70 -8.3(14) . . . . ?
C62 C61 C71 C72 169.9(10) . . . . ?
C55 C53 C54 C49 -178.4(9) . . . . ?
C14 C15 C16 C17 -175.4(10) . . . . ?
C14 C15 C20 C6 -7.9(13) . . . . ?
C14 C15 C20 C19 172.9(8) . . . . ?
C14 C9 C10 C11 1.5(13) . . . . ?
C65 C64 C62 C63 1.0(15) . . . . ?
C65 C64 C62 C61 177.4(9) . . . . ?
C65 C64 C69 C70 175.1(9) . . . . ?
C65 C64 C69 C68 -1.9(13) . . . . ?
C65 C66 C67 C68 -2.6(15) . . . . ?
C81 C80 C79 C78 2.5(18) . . . . ?
C49 C46 C45 C44 -51.8(10) . . . . ?
C47 C46 C45 C44 69.8(10) . . . . ?
C47 C46 C49 C50 -91.9(9) . . . . ?
C47 C46 C49 C54 85.6(10) . . . . ?
C6 C7 C8 C3 1.6(12) . . . . ?
C6 C7 C9 C14 -5.6(12) . . . . ?
C6 C7 C9 C10 172.0(8) . . . . ?
C6 C20 C19 C18 -174.0(9) . . . . ?
C12 C11 C10 C9 -1.4(15) . . . . ?
C82 C77 C78 C79 -0.5(16) . . . . ?
C82 C81 C80 C79 -4.0(17) . . . . ?
C9 C7 C8 C3 -179.8(8) . . . . ?
C9 C7 C6 C20 4.5(11) . . . . ?
C9 C7 C6 C5 -176.6(7) . . . . ?
C9 C14 C13 C12 -0.1(14) . . . . ?
C33 C34 C39 C38 176.1(9) . . . . ?
C19 C20 C6 C7 -178.7(8) . . . . ?
C19 C20 C6 C5 2.4(13) . . . . ?
C19 C18 C17 C16 -2.7(17) . . . . ?
C66 C67 C68 C69 1.5(16) . . . . ?
C85 C84 C83 P2 178.5(7) . . . . ?
C85 C84 C83 C88 0.7(14) . . . . ?
C85 C86 C87 C88 -1.4(15) . . . . ?
C13 C14 C9 C7 176.8(8) . . . . ?
C13 C14 C9 C10 -0.8(13) . . . . ?
C13 C12 C11 C10 0.5(15) . . . . ?
C69 C64 C62 C63 -178.3(8) . . . . ?
C69 C64 C62 C61 -1.9(14) . . . . ?
C69 C64 C65 C66 0.8(15) . . . . ?
C69 C70 C71 C61 1.0(15) . . . . ?
C69 C70 C71 C72 -177.2(10) . . . . ?
C69 C70 C75 C74 179.8(11) . . . . ?
C24 C23 C22 C21 -1.7(15) . . . . ?
C80 C81 C82 C77 3.2(16) . . . . ?
C60 C61 C71 C70 172.8(10) . . . . ?
C60 C61 C71 C72 -9.0(16) . . . . ?
C70 C69 C68 C67 -176.0(10) . . . . ?
C70 C71 C72 C73 2.1(18) . . . . ?
C70 C75 C74 C73 -7.0(19) . . . . ?
C2 C3 C4 C5 -176.1(8) . . . . ?
C11 C12 C13 C14 0.2(15) . . . . ?
C22 C23 C24 C25 0.4(15) . . . . ?
C61 C60 C59 C58 1.3(17) . . . . ?
C61 C71 C72 C73 -176.0(11) . . . . ?
C48 C46 C45 C44 -172.0(8) . . . . ?
C48 C46 C49 C50 149.6(8) . . . . ?
C48 C46 C49 C54 -32.9(12) . . . . ?
C71 C70 C75 C74 3.0(16) . . . . ?
C71 C72 C73 C74 -6(2) . . . . ?
C75 C70 C71 C61 177.7(9) . . . . ?
C75 C70 C71 C72 -0.5(15) . . . . ?
C75 C74 C73 C72 8(2) . . . . ?
C68 C69 C70 C71 -177.4(9) . . . . ?
C68 C69 C70 C75 6.1(15) . . . . ?
C59 C58 C63 C62 -3.1(14) . . . . ?
C59 C60 C61 C62 -4.7(16) . . . . ?
C59 C60 C61 C71 174.2(10) . . . . ?
